data_2221840
loop_
_publ_author_name
'Sattarzadeh, Elham'
'Mohammadnezhad, Gholamhossein'
'Amini, Mostafa M.'
'Ng, Seik Weng'

_publ_section_title
;
 8-Hydroxy-2-methylquinolinium
 dichlorido(2-methylquinolin-8-olato-\k^2^<i>N</i>,<i>O</i>)zincate(II)
 methanol solvate
;
_journal_coeditor_code TK2423
_journal_issue 5
_journal_name_full 'Acta Crystallographica Section E'
_journal_page_first m553
_journal_paper_doi 10.1107/S1600536809014202
_journal_volume 65
_journal_year 2009
_chemical_formula_iupac '(C10 H10 N O) [Zn Cl2 (C10 H8 N O)], C H4 O'
_chemical_formula_moiety 'C10 H10 N O +, C10 H8 Cl2 N O Zn -, C H4 O'
_chemical_formula_sum 'C21 H22 Cl2 N2 O3 Zn'
_chemical_formula_weight 486.68
_chemical_name_systematic
;
8-Hydroxy-2-methylquinolinium
dichlorido(2-methylquinolin-8-olato-\k^2^<i>N</i>,<i>O</i>)zincate(II)
methanol solvate
;
_space_group_IT_number 14
_symmetry_cell_setting monoclinic
_symmetry_space_group_name_Hall '-P 2yn'
_symmetry_space_group_name_H-M 'P 1 21/n 1'
_atom_sites_solution_hydrogens geom
_atom_sites_solution_primary direct
_atom_sites_solution_secondary difmap
_audit_creation_method SHELXL-97
_cell_angle_alpha 90
_cell_angle_beta 105.480(10)
_cell_angle_gamma 90
_cell_formula_units_Z 4
_cell_length_a 10.0717(2)
_cell_length_b 13.7886(3)
_cell_length_c 15.4828(3)
_cell_measurement_reflns_used 4908
_cell_measurement_temperature 100(2)
_cell_measurement_theta_max 27.1
_cell_measurement_theta_min 2.6
_cell_volume 2072.17(12)
_computing_cell_refinement 'SAINT (Bruker, 2008)'
_computing_data_collection 'APEX2 (Bruker, 2008)'
_computing_data_reduction 'SAINT (Bruker, 2008)'
_computing_molecular_graphics 'X-SEED (Barbour, 2001)'
_computing_publication_material 'publCIF (Westrip, 2009)'
_computing_structure_refinement 'SHELXL97 (Sheldrick, 2008)'
_computing_structure_solution 'SHELXS97 (Sheldrick, 2008)'
_diffrn_ambient_temperature 100(2)
_diffrn_measured_fraction_theta_full 1.000
_diffrn_measured_fraction_theta_max 1.000
_diffrn_measurement_device_type 'Bruker SMART APEX'
_diffrn_measurement_method \w
_diffrn_radiation_monochromator graphite
_diffrn_radiation_source 'fine-focus sealed tube'
_diffrn_radiation_type MoK\a
_diffrn_radiation_wavelength 0.71073
_diffrn_reflns_av_R_equivalents 0.036
_diffrn_reflns_av_sigmaI/netI 0.033
_diffrn_reflns_limit_h_max 13
_diffrn_reflns_limit_h_min -13
_diffrn_reflns_limit_k_max 17
_diffrn_reflns_limit_k_min -17
_diffrn_reflns_limit_l_max 20
_diffrn_reflns_limit_l_min -20
_diffrn_reflns_number 18982
_diffrn_reflns_theta_full 27.5
_diffrn_reflns_theta_max 27.5
_diffrn_reflns_theta_min 2.0
_diffrn_standards_decay_% 0
_diffrn_standards_interval_count 0
_diffrn_standards_interval_time 0
_diffrn_standards_number 0
_exptl_absorpt_coefficient_mu 1.469
_exptl_absorpt_correction_T_max 0.892
_exptl_absorpt_correction_T_min 0.651
_exptl_absorpt_correction_type multi-scan
_exptl_absorpt_process_details '(SADABS; Sheldrick, 1996)'
_exptl_crystal_colour Yellow
_exptl_crystal_density_diffrn 1.560
_exptl_crystal_density_method 'not measured'
_exptl_crystal_description Block
_exptl_crystal_F_000 1000
_exptl_crystal_size_max 0.32
_exptl_crystal_size_mid 0.12
_exptl_crystal_size_min 0.08
_refine_diff_density_max 1.08
_refine_diff_density_min -1.00
_refine_ls_extinction_method none
_refine_ls_goodness_of_fit_ref 1.02
_refine_ls_hydrogen_treatment mixed
_refine_ls_matrix_type full
_refine_ls_number_parameters 277
_refine_ls_number_reflns 4753
_refine_ls_number_restraints 3
_refine_ls_restrained_S_all 1.02
_refine_ls_R_factor_all 0.059
_refine_ls_R_factor_gt 0.039
_refine_ls_shift/su_max 0.001
_refine_ls_shift/su_mean 0.001
_refine_ls_structure_factor_coef Fsqd
_refine_ls_weighting_details 'calc w=1/[\s^2^(Fo^2^)+(0.0493P)^2^+2.8684P] where P=(Fo^2^+2Fc^2^)/3'
_refine_ls_weighting_scheme calc
_refine_ls_wR_factor_gt 0.095
_refine_ls_wR_factor_ref 0.108
_reflns_number_gt 3600
_reflns_number_total 4753
_reflns_threshold_expression I>2\s(I)
_cod_data_source_file tk2423.cif
_cod_data_source_block I
_cod_depositor_comments
;
The following automatic conversions were performed:
'_symmetry_cell_setting' value 'Monoclinic' changed to 'monoclinic'
according to '/home/saulius/struct/CIF-dictionaries/cif_core.dic'
dictionary named 'cif_core.dic' version 2.4.1 from
2010-06-29.

'_exptl_absorpt_correction_type' value 'Multi-scan' changed
to 'multi-scan' according to
'/home/saulius/struct/CIF-dictionaries/cif_core.dic' dictionary named
'cif_core.dic' version 2.4.1 from 2010-06-29.

Automatic conversion script
Id: cif_fix_enum 1527 2010-12-29 10:47:43Z saulius 

The following automatic conversions were performed:

'_symmetry_cell_setting' value 'Monoclinic' changed to 'monoclinic'
according to /home/saulius/struct/CIF-dictionaries/cif_core.dic
dictionary named 'cif_core.dic' version 2.4.1 from
2010-06-29.

'_exptl_absorpt_correction_type' value 'Multi-scan'
changed to 'multi-scan' according to
/home/saulius/struct/CIF-dictionaries/cif_core.dic dictionary named
'cif_core.dic' version 2.4.1 from 2010-06-29.

Automatic conversion script
Id: cif_fix_values 1715 2011-07-08 13:25:40Z adriana 
;
_cod_original_cell_volume 2072.15(7)
_cod_original_sg_symbol_H-M 'P 21/n'
_cod_database_code 2221840
_cod_database_fobs_code 2221840

loop_
_symmetry_equiv_pos_as_xyz
'x, y, z'
'-x+1/2, y+1/2, -z+1/2'
'-x, -y, -z'
'x-1/2, -y-1/2, z-1/2'

loop_
_atom_site_type_symbol
_atom_site_label
_atom_site_fract_x
_atom_site_fract_y
_atom_site_fract_z
_atom_site_U_iso_or_equiv
_atom_site_adp_type
_atom_site_calc_flag
_atom_site_refinement_flags
_atom_site_occupancy
_atom_site_disorder_assembly
_atom_site_disorder_group
Zn Zn1 0.50382(3) 0.63261(3) 0.23689(2) 0.02655(11) Uani d . 1 . .
Cl Cl1 0.48941(8) 0.76378(6) 0.31836(5) 0.03149(18) Uani d . 1 . .
Cl Cl2 0.39683(8) 0.50528(6) 0.27699(5) 0.03503(19) Uani d . 1 . .
O O1 0.6980(2) 0.60686(17) 0.23887(13) 0.0318(5) Uani d . 1 . .
O O2 0.9135(2) 0.63848(15) 0.36428(13) 0.0258(4) Uani d D 1 . .
H H2O 0.843(3) 0.626(3) 0.3225(19) 0.054(13) Uiso d D 1 . .
O O3 1.1916(3) 0.6985(4) 0.3410(2) 0.1114(18) Uani d D 1 . .
H H3O 1.2770(14) 0.706(5) 0.353(4) 0.11(2) Uiso d D 1 . .
N N1 0.4760(2) 0.63643(17) 0.10133(15) 0.0232(5) Uani d . 1 . .
N N2 1.1439(2) 0.64419(17) 0.49938(16) 0.0239(5) Uani d D 1 . .
H H2N 1.143(4) 0.657(3) 0.4435(10) 0.040(10) Uiso d D 1 . .
C C1 0.7143(3) 0.6004(2) 0.15652(19) 0.0257(6) Uani d . 1 . .
C C2 0.8383(3) 0.5781(2) 0.1389(2) 0.0345(7) Uani d . 1 . .
H H2 0.9178 0.5676 0.1872 0.041 Uiso calc R 1 . .
C C3 0.8481(3) 0.5708(2) 0.0502(2) 0.0363(8) Uani d . 1 . .
H H3 0.9347 0.5557 0.0401 0.044 Uiso calc R 1 . .
C C4 0.7372(4) 0.5847(2) -0.0217(2) 0.0344(7) Uani d . 1 . .
H H4 0.7466 0.5793 -0.0810 0.041 Uiso calc R 1 . .
C C5 0.6079(3) 0.6075(2) -0.00683(19) 0.0280(6) Uani d . 1 . .
C C6 0.5975(3) 0.6156(2) 0.08206(18) 0.0238(6) Uani d . 1 . .
C C7 0.4857(4) 0.6220(2) -0.0757(2) 0.0324(7) Uani d . 1 . .
H H7 0.4873 0.6172 -0.1366 0.039 Uiso calc R 1 . .
C C8 0.3656(3) 0.6428(2) -0.05527(19) 0.0303(7) Uani d . 1 . .
H H8 0.2839 0.6530 -0.1020 0.036 Uiso calc R 1 . .
C C9 0.3619(3) 0.6491(2) 0.03512(19) 0.0259(6) Uani d . 1 . .
C C10 0.2318(3) 0.6695(2) 0.0599(2) 0.0322(7) Uani d . 1 . .
H H10A 0.2445 0.7264 0.0992 0.048 Uiso calc R 1 . .
H H10B 0.2074 0.6134 0.0914 0.048 Uiso calc R 1 . .
H H10C 0.1577 0.6823 0.0056 0.048 Uiso calc R 1 . .
C C11 0.8990(3) 0.61926(19) 0.44627(18) 0.0211(5) Uani d . 1 . .
C C12 0.7783(3) 0.5956(2) 0.46570(19) 0.0254(6) Uani d . 1 . .
H H12 0.6953 0.5926 0.4189 0.031 Uiso calc R 1 . .
C C13 0.7759(3) 0.5758(2) 0.5544(2) 0.0267(6) Uani d . 1 . .
H H13 0.6909 0.5594 0.5664 0.032 Uiso calc R 1 . .
C C14 0.8927(3) 0.5795(2) 0.62372(19) 0.0279(6) Uani d . 1 . .
H H14 0.8887 0.5657 0.6831 0.033 Uiso calc R 1 . .
C C15 1.0188(3) 0.6040(2) 0.60665(18) 0.0241(6) Uani d . 1 . .
C C16 1.0214(3) 0.62310(19) 0.51737(18) 0.0218(6) Uani d . 1 . .
C C17 1.1463(3) 0.6076(2) 0.6733(2) 0.0300(7) Uani d . 1 . .
H H17 1.1488 0.5961 0.7342 0.036 Uiso calc R 1 . .
C C18 1.2650(3) 0.6276(2) 0.6509(2) 0.0309(7) Uani d . 1 . .
H H18 1.3496 0.6293 0.6964 0.037 Uiso calc R 1 . .
C C19 1.2646(3) 0.6457(2) 0.5617(2) 0.0284(6) Uani d . 1 . .
C C20 1.3919(3) 0.6644(3) 0.5335(2) 0.0381(8) Uani d . 1 . .
H H20A 1.3932 0.6227 0.4825 0.057 Uiso calc R 1 . .
H H20B 1.4726 0.6504 0.5834 0.057 Uiso calc R 1 . .
H H20C 1.3940 0.7326 0.5158 0.057 Uiso calc R 1 . .
C C21 1.1182(4) 0.7302(3) 0.2615(2) 0.0478(9) Uani d . 1 . .
H H21C 1.1577 0.7911 0.2471 0.072 Uiso calc R 1 . .
H H21B 1.0228 0.7413 0.2632 0.072 Uiso calc R 1 . .
H H21A 1.1200 0.6817 0.2156 0.072 Uiso calc R 1 . .

loop_
_atom_site_aniso_label
_atom_site_aniso_U_11
_atom_site_aniso_U_22
_atom_site_aniso_U_33
_atom_site_aniso_U_12
_atom_site_aniso_U_13
_atom_site_aniso_U_23
Zn1 0.02484(18) 0.0370(2) 0.01749(17) -0.00010(14) 0.00511(13) 0.00387(14)
Cl1 0.0333(4) 0.0367(4) 0.0238(3) -0.0047(3) 0.0066(3) -0.0003(3)
Cl2 0.0401(4) 0.0349(4) 0.0342(4) -0.0009(3) 0.0170(3) 0.0076(3)
O1 0.0251(11) 0.0528(14) 0.0170(10) -0.0012(10) 0.0047(8) 0.0001(9)
O2 0.0260(10) 0.0327(11) 0.0173(10) -0.0003(9) 0.0032(8) 0.0002(8)
O3 0.0368(18) 0.240(5) 0.063(2) 0.040(2) 0.0233(16) 0.091(3)
N1 0.0269(12) 0.0231(12) 0.0180(11) -0.0054(10) 0.0029(9) 0.0023(9)
N2 0.0252(12) 0.0233(12) 0.0219(12) 0.0037(10) 0.0037(10) 0.0026(10)
C1 0.0268(15) 0.0291(15) 0.0212(14) -0.0070(12) 0.0063(11) -0.0022(11)
C2 0.0294(16) 0.0411(19) 0.0340(17) -0.0086(14) 0.0100(13) -0.0070(14)
C3 0.0348(18) 0.0404(19) 0.0404(19) -0.0108(14) 0.0216(15) -0.0121(15)
C4 0.048(2) 0.0317(17) 0.0290(16) -0.0104(15) 0.0197(15) -0.0057(13)
C5 0.0413(17) 0.0217(14) 0.0222(14) -0.0087(12) 0.0108(13) 0.0003(11)
C6 0.0286(15) 0.0237(14) 0.0189(13) -0.0073(11) 0.0062(11) -0.0001(10)
C7 0.053(2) 0.0247(15) 0.0175(14) -0.0061(14) 0.0055(13) -0.0002(11)
C8 0.0424(18) 0.0250(15) 0.0162(13) -0.0023(13) -0.0050(12) 0.0019(11)
C9 0.0306(15) 0.0206(14) 0.0230(14) -0.0036(11) 0.0009(12) 0.0017(11)
C10 0.0299(16) 0.0333(16) 0.0288(16) 0.0019(13) -0.0001(13) 0.0029(13)
C11 0.0276(14) 0.0176(13) 0.0170(12) 0.0024(11) 0.0041(11) 0.0006(10)
C12 0.0271(15) 0.0254(14) 0.0227(14) 0.0006(11) 0.0048(12) -0.0022(11)
C13 0.0295(15) 0.0253(15) 0.0281(15) 0.0009(12) 0.0123(12) 0.0011(12)
C14 0.0379(17) 0.0252(15) 0.0210(14) 0.0042(13) 0.0086(12) 0.0017(11)
C15 0.0306(15) 0.0196(13) 0.0209(14) 0.0044(11) 0.0049(11) -0.0026(11)
C16 0.0266(14) 0.0181(13) 0.0199(13) 0.0033(11) 0.0047(11) -0.0005(10)
C17 0.0380(17) 0.0286(16) 0.0198(14) 0.0054(13) 0.0016(12) -0.0013(12)
C18 0.0282(15) 0.0321(16) 0.0260(15) 0.0031(13) -0.0040(12) -0.0026(12)
C19 0.0274(15) 0.0230(15) 0.0307(16) 0.0033(12) 0.0005(12) 0.0000(12)
C20 0.0264(16) 0.0411(19) 0.043(2) -0.0007(14) 0.0029(14) 0.0084(15)
C21 0.048(2) 0.057(2) 0.040(2) -0.0010(18) 0.0137(17) 0.0023(18)

loop_
_atom_type_symbol
_atom_type_description
_atom_type_scat_dispersion_real
_atom_type_scat_dispersion_imag
_atom_type_scat_source
C C 0.0033 0.0016 'International Tables Vol C Tables 4.2.6.8 and 6.1.1.4'
H H 0.0000 0.0000 'International Tables Vol C Tables 4.2.6.8 and 6.1.1.4'
N N 0.0061 0.0033 'International Tables Vol C Tables 4.2.6.8 and 6.1.1.4'
O O 0.0106 0.0060 'International Tables Vol C Tables 4.2.6.8 and 6.1.1.4'
Cl Cl 0.1484 0.1585 'International Tables Vol C Tables 4.2.6.8 and 6.1.1.4'
Zn Zn 0.2839 1.4301 'International Tables Vol C Tables 4.2.6.8 and 6.1.1.4'

loop_
_geom_angle_atom_site_label_1
_geom_angle_atom_site_label_2
_geom_angle_atom_site_label_3
_geom_angle_site_symmetry_1
_geom_angle_site_symmetry_3
_geom_angle
_geom_angle_publ_flag
O1 Zn1 N1 . . 83.36(9) ?
O1 Zn1 Cl1 . . 110.46(7) ?
N1 Zn1 Cl1 . . 123.24(7) ?
O1 Zn1 Cl2 . . 113.75(7) ?
N1 Zn1 Cl2 . . 111.22(7) ?
Cl1 Zn1 Cl2 . . 111.78(3) ?
C1 O1 Zn1 . . 111.79(18) ?
C11 O2 H2O . . 114(3) ?
C21 O3 H3O . . 117(4) ?
C9 N1 C6 . . 119.9(2) ?
C9 N1 Zn1 . . 130.4(2) ?
C6 N1 Zn1 . . 109.52(18) ?
C19 N2 C16 . . 123.6(3) ?
C19 N2 H2N . . 118(2) ?
C16 N2 H2N . . 118(2) ?
O1 C1 C2 . . 123.6(3) ?
O1 C1 C6 . . 118.6(3) ?
C2 C1 C6 . . 117.8(3) ?
C1 C2 C3 . . 120.7(3) ?
C1 C2 H2 . . 119.6 ?
C3 C2 H2 . . 119.6 ?
C4 C3 C2 . . 122.2(3) ?
C4 C3 H3 . . 118.9 ?
C2 C3 H3 . . 118.9 ?
C3 C4 C5 . . 119.0(3) ?
C3 C4 H4 . . 120.5 ?
C5 C4 H4 . . 120.5 ?
C7 C5 C6 . . 116.7(3) ?
C7 C5 C4 . . 124.2(3) ?
C6 C5 C4 . . 119.1(3) ?
N1 C6 C5 . . 122.2(3) ?
N1 C6 C1 . . 116.6(2) ?
C5 C6 C1 . . 121.1(3) ?
C8 C7 C5 . . 120.3(3) ?
C8 C7 H7 . . 119.8 ?
C5 C7 H7 . . 119.8 ?
C7 C8 C9 . . 120.2(3) ?
C7 C8 H8 . . 119.9 ?
C9 C8 H8 . . 119.9 ?
N1 C9 C8 . . 120.6(3) ?
N1 C9 C10 . . 117.7(3) ?
C8 C9 C10 . . 121.7(3) ?
C9 C10 H10A . . 109.5 ?
C9 C10 H10B . . 109.5 ?
H10A C10 H10B . . 109.5 ?
C9 C10 H10C . . 109.5 ?
H10A C10 H10C . . 109.5 ?
H10B C10 H10C . . 109.5 ?
O2 C11 C12 . . 125.6(3) ?
O2 C11 C16 . . 115.8(2) ?
C12 C11 C16 . . 118.5(3) ?
C11 C12 C13 . . 120.6(3) ?
C11 C12 H12 . . 119.7 ?
C13 C12 H12 . . 119.7 ?
C14 C13 C12 . . 121.6(3) ?
C14 C13 H13 . . 119.2 ?
C12 C13 H13 . . 119.2 ?
C13 C14 C15 . . 119.6(3) ?
C13 C14 H14 . . 120.2 ?
C15 C14 H14 . . 120.2 ?
C14 C15 C16 . . 118.8(3) ?
C14 C15 C17 . . 124.1(3) ?
C16 C15 C17 . . 117.0(3) ?
N2 C16 C15 . . 119.5(3) ?
N2 C16 C11 . . 119.7(2) ?
C15 C16 C11 . . 120.9(3) ?
C18 C17 C15 . . 120.7(3) ?
C18 C17 H17 . . 119.7 ?
C15 C17 H17 . . 119.7 ?
C17 C18 C19 . . 121.0(3) ?
C17 C18 H18 . . 119.5 ?
C19 C18 H18 . . 119.5 ?
N2 C19 C18 . . 118.1(3) ?
N2 C19 C20 . . 118.8(3) ?
C18 C19 C20 . . 123.0(3) ?
C19 C20 H20A . . 109.5 ?
C19 C20 H20B . . 109.5 ?
H20A C20 H20B . . 109.5 ?
C19 C20 H20C . . 109.5 ?
H20A C20 H20C . . 109.5 ?
H20B C20 H20C . . 109.5 ?
O3 C21 H21C . . 109.5 ?
O3 C21 H21B . . 109.5 ?
H21C C21 H21B . . 109.5 ?
O3 C21 H21A . . 109.5 ?
H21C C21 H21A . . 109.5 ?
H21B C21 H21A . . 109.5 ?

loop_
_geom_bond_atom_site_label_1
_geom_bond_atom_site_label_2
_geom_bond_site_symmetry_2
_geom_bond_distance
_geom_bond_publ_flag
Zn1 N1 . 2.043(2) ?
Zn1 O1 . 1.980(2) ?
Zn1 Cl1 . 2.2318(8) ?
Zn1 Cl2 . 2.2331(8) ?
O1 C1 . 1.331(3) ?
O2 C11 . 1.342(3) ?
O2 H2O . 0.841(10) ?
O3 C21 . 1.329(5) ?
O3 H3O . 0.836(10) ?
N1 C9 . 1.332(4) ?
N1 C6 . 1.365(4) ?
N2 C19 . 1.335(4) ?
N2 C16 . 1.367(4) ?
N2 H2N . 0.881(10) ?
C1 C2 . 1.382(4) ?
C1 C6 . 1.426(4) ?
C2 C3 . 1.406(4) ?
C2 H2 . 0.9500 ?
C3 C4 . 1.364(5) ?
C3 H3 . 0.9500 ?
C4 C5 . 1.417(5) ?
C4 H4 . 0.9500 ?
C5 C7 . 1.411(4) ?
C5 C6 . 1.412(4) ?
C7 C8 . 1.360(5) ?
C7 H7 . 0.9500 ?
C8 C9 . 1.413(4) ?
C8 H8 . 0.9500 ?
C9 C10 . 1.488(4) ?
C10 H10A . 0.9800 ?
C10 H10B . 0.9800 ?
C10 H10C . 0.9800 ?
C11 C12 . 1.368(4) ?
C11 C16 . 1.418(4) ?
C12 C13 . 1.407(4) ?
C12 H12 . 0.9500 ?
C13 C14 . 1.365(4) ?
C13 H13 . 0.9500 ?
C14 C15 . 1.406(4) ?
C14 H14 . 0.9500 ?
C15 C16 . 1.414(4) ?
C15 C17 . 1.417(4) ?
C17 C18 . 1.359(5) ?
C17 H17 . 0.9500 ?
C18 C19 . 1.402(4) ?
C18 H18 . 0.9500 ?
C19 C20 . 1.484(4) ?
C20 H20A . 0.9800 ?
C20 H20B . 0.9800 ?
C20 H20C . 0.9800 ?
C21 H21C . 0.9800 ?
C21 H21B . 0.9800 ?
C21 H21A . 0.9800 ?

loop_
_geom_hbond_atom_site_label_D
_geom_hbond_atom_site_label_H
_geom_hbond_atom_site_label_A
_geom_hbond_site_symmetry_A
_geom_hbond_distance_DH
_geom_hbond_distance_HA
_geom_hbond_distance_DA
_geom_hbond_angle_DHA
_geom_hbond_publ_flag
O2 H2O O1 . 0.840(10) 1.700(10) 2.534(3) 177(4) yes
O3 H3O Cl1 1_655 0.840(10) 2.47(3) 3.239(4) 153(5) yes
N2 H2N O3 . 0.880(10) 1.87(2) 2.727(4) 163(3) yes

loop_
_geom_torsion_atom_site_label_1
_geom_torsion_atom_site_label_2
_geom_torsion_atom_site_label_3
_geom_torsion_atom_site_label_4
_geom_torsion_site_symmetry_1
_geom_torsion_site_symmetry_2
_geom_torsion_site_symmetry_3
_geom_torsion_site_symmetry_4
_geom_torsion
_geom_torsion_publ_flag
N1 Zn1 O1 C1 . . . . -2.8(2) ?
Cl1 Zn1 O1 C1 . . . . -125.81(18) ?
Cl2 Zn1 O1 C1 . . . . 107.55(19) ?
O1 Zn1 N1 C9 . . . . 178.1(3) ?
Cl1 Zn1 N1 C9 . . . . -71.7(3) ?
Cl2 Zn1 N1 C9 . . . . 65.2(3) ?
O1 Zn1 N1 C6 . . . . 2.88(18) ?
Cl1 Zn1 N1 C6 . . . . 113.03(17) ?
Cl2 Zn1 N1 C6 . . . . -110.05(17) ?
Zn1 O1 C1 C2 . . . . -176.7(3) ?
Zn1 O1 C1 C6 . . . . 2.2(3) ?
O1 C1 C2 C3 . . . . 178.9(3) ?
C6 C1 C2 C3 . . . . 0.1(5) ?
C1 C2 C3 C4 . . . . -0.3(5) ?
C2 C3 C4 C5 . . . . 0.1(5) ?
C3 C4 C5 C7 . . . . -179.0(3) ?
C3 C4 C5 C6 . . . . 0.3(4) ?
C9 N1 C6 C5 . . . . 0.5(4) ?
Zn1 N1 C6 C5 . . . . 176.3(2) ?
C9 N1 C6 C1 . . . . -178.4(3) ?
Zn1 N1 C6 C1 . . . . -2.6(3) ?
C7 C5 C6 N1 . . . . -0.1(4) ?
C4 C5 C6 N1 . . . . -179.4(3) ?
C7 C5 C6 C1 . . . . 178.8(3) ?
C4 C5 C6 C1 . . . . -0.6(4) ?
O1 C1 C6 N1 . . . . 0.4(4) ?
C2 C1 C6 N1 . . . . 179.3(3) ?
O1 C1 C6 C5 . . . . -178.6(3) ?
C2 C1 C6 C5 . . . . 0.4(4) ?
C6 C5 C7 C8 . . . . 0.1(4) ?
C4 C5 C7 C8 . . . . 179.4(3) ?
C5 C7 C8 C9 . . . . -0.5(4) ?
C6 N1 C9 C8 . . . . -1.0(4) ?
Zn1 N1 C9 C8 . . . . -175.8(2) ?
C6 N1 C9 C10 . . . . 178.7(3) ?
Zn1 N1 C9 C10 . . . . 3.8(4) ?
C7 C8 C9 N1 . . . . 1.0(4) ?
C7 C8 C9 C10 . . . . -178.6(3) ?
O2 C11 C12 C13 . . . . 179.2(3) ?
C16 C11 C12 C13 . . . . 0.1(4) ?
C11 C12 C13 C14 . . . . 0.1(4) ?
C12 C13 C14 C15 . . . . 0.1(4) ?
C13 C14 C15 C16 . . . . -0.7(4) ?
C13 C14 C15 C17 . . . . -178.4(3) ?
C19 N2 C16 C15 . . . . 1.7(4) ?
C19 N2 C16 C11 . . . . -177.4(3) ?
C14 C15 C16 N2 . . . . -178.1(3) ?
C17 C15 C16 N2 . . . . -0.2(4) ?
C14 C15 C16 C11 . . . . 0.9(4) ?
C17 C15 C16 C11 . . . . 178.9(2) ?
O2 C11 C16 N2 . . . . -0.8(4) ?
C12 C11 C16 N2 . . . . 178.4(2) ?
O2 C11 C16 C15 . . . . -179.9(2) ?
C12 C11 C16 C15 . . . . -0.7(4) ?
C14 C15 C17 C18 . . . . 177.0(3) ?
C16 C15 C17 C18 . . . . -0.8(4) ?
C15 C17 C18 C19 . . . . 0.5(5) ?
C16 N2 C19 C18 . . . . -2.0(4) ?
C16 N2 C19 C20 . . . . 176.8(3) ?
C17 C18 C19 N2 . . . . 0.9(4) ?
C17 C18 C19 C20 . . . . -177.8(3) ?
